data_7030763
loop_
_publ_author_name
'Panja, Anangamohan'

_publ_section_title
;
 Exclusive selectivity of multidentate ligands independent on the
 oxidation state of cobalt: influence of steric hindrance on dioxygen
 binding and phenoxazinone synthase activity.
;
_journal_issue 21
_journal_name_full 'Dalton transactions (Cambridge, England : 2003)'
_journal_page_first 7760
_journal_page_last 7770
_journal_paper_doi 10.1039/c3dt53546k
_journal_volume 43
_journal_year 2014
_chemical_formula_sum 'C40 H52 Cl4 Co2 N12 O18'
_chemical_formula_weight 1248.60
_chemical_name_systematic
;
 ?
;
_space_group_IT_number 2
_symmetry_cell_setting triclinic
_symmetry_space_group_name_Hall '-P 1'
_symmetry_space_group_name_H-M 'P -1'
_atom_sites_solution_hydrogens geom
_atom_sites_solution_primary direct
_atom_sites_solution_secondary difmap
_audit_creation_method SHELXL-97
_cell_angle_alpha 82.279(3)
_cell_angle_beta 71.692(3)
_cell_angle_gamma 64.544(3)
_cell_formula_units_Z 1
_cell_length_a 10.5833(5)
_cell_length_b 10.7937(5)
_cell_length_c 12.7878(6)
_cell_measurement_reflns_used 20936
_cell_measurement_temperature 150(2)
_cell_measurement_theta_max 27.48
_cell_measurement_theta_min 1.0
_cell_volume 1252.20(11)
_computing_cell_refinement 'BRUKER APEX-II'
_computing_data_collection 'BRUKER APEX-II'
_computing_data_reduction 'BRUKER APEX-II'
_computing_molecular_graphics 'ORTEP-3 (Farrugia, 1997) and Mercury (CCDC)'
_computing_publication_material 'shelxl-97 (Sheldrick, 1997)'
_computing_structure_refinement 'SHELXL-97 (Sheldrick, 1997)'
_computing_structure_solution 'Shelxs-97 (Sheldrick, 1990)'
_diffrn_ambient_temperature 150(2)
_diffrn_detector_area_resol_mean 9
_diffrn_measured_fraction_theta_full 0.987
_diffrn_measured_fraction_theta_max 0.987
_diffrn_measurement_device_type 'CCD AREA DETECTOR'
_diffrn_measurement_method CCD
_diffrn_radiation_monochromator 'horizonally mounted graphite crystal'
_diffrn_radiation_source 'fine-focus sealed tube'
_diffrn_radiation_type MoK\a
_diffrn_radiation_wavelength 0.71073
_diffrn_reflns_av_R_equivalents 0.0340
_diffrn_reflns_av_sigmaI/netI 0.0576
_diffrn_reflns_limit_h_max 12
_diffrn_reflns_limit_h_min -13
_diffrn_reflns_limit_k_max 13
_diffrn_reflns_limit_k_min -13
_diffrn_reflns_limit_l_max 15
_diffrn_reflns_limit_l_min -16
_diffrn_reflns_number 9526
_diffrn_reflns_theta_full 27.44
_diffrn_reflns_theta_max 27.44
_diffrn_reflns_theta_min 2.68
_exptl_absorpt_coefficient_mu 0.962
_exptl_absorpt_correction_T_max 0.9625
_exptl_absorpt_correction_T_min 0.8692
_exptl_absorpt_correction_type multi-scan
_exptl_absorpt_process_details SADABS
_exptl_crystal_colour Brown
_exptl_crystal_density_diffrn 1.656
_exptl_crystal_density_method 'not measured'
_exptl_crystal_F_000 642
_exptl_crystal_size_max 0.15
_exptl_crystal_size_mid 0.08
_exptl_crystal_size_min 0.04
_refine_diff_density_max 2.015
_refine_diff_density_min -1.288
_refine_diff_density_rms 0.130
_refine_ls_extinction_method none
_refine_ls_goodness_of_fit_ref 1.051
_refine_ls_hydrogen_treatment noref
_refine_ls_matrix_type full
_refine_ls_number_parameters 326
_refine_ls_number_reflns 5644
_refine_ls_number_restraints 0
_refine_ls_restrained_S_all 1.051
_refine_ls_R_factor_all 0.1183
_refine_ls_R_factor_gt 0.0945
_refine_ls_shift/su_max 0.002
_refine_ls_shift/su_mean 0.000
_refine_ls_structure_factor_coef Fsqd
_refine_ls_weighting_details 'calc w=1/[\s^2^(Fo^2^)+(0.1450P)^2^+7.7144P] where P=(Fo^2^+2Fc^2^)/3'
_refine_ls_weighting_scheme calc
_refine_ls_wR_factor_gt 0.2130
_refine_ls_wR_factor_ref 0.2426
_reflns_number_gt 4361
_reflns_number_total 5644
_reflns_threshold_expression >2sigma(I)
_cod_data_source_file c3dt53546k2.cif
_cod_data_source_block complex-1
_cod_depositor_comments
;
The following automatic conversions were performed:

'_symmetry_cell_setting' value 'Triclinic' changed to 'triclinic'
according to
/usr/data/users/saulius/crontab/automatic-downloads/rss-feeds/RSC/lib/dictionaries/cif_core.dic
dictionary named 'cif_core.dic' version 2.4.2 from
2011-04-26.

'_exptl_absorpt_correction_type' value 'Multi-scan'
changed to 'multi-scan' according to
/usr/data/users/saulius/crontab/automatic-downloads/rss-feeds/RSC/lib/dictionaries/cif_core.dic
dictionary named 'cif_core.dic' version 2.4.2 from 2011-04-26.

Automatic conversion script
Id: cif_fix_values 2281 2013-09-26 08:29:07Z andrius 

 Adding full bibliography for 7030763--7030767.cif.
;
_cod_original_cell_volume 1252.20(10)
_cod_original_sg_symbol_H-M P-1
_cod_database_code 7030763

loop_
_symmetry_equiv_pos_as_xyz
'x, y, z'
'-x, -y, -z'

loop_
_atom_site_label
_atom_site_type_symbol
_atom_site_fract_x
_atom_site_fract_y
_atom_site_fract_z
_atom_site_U_iso_or_equiv
_atom_site_adp_type
_atom_site_occupancy
_atom_site_symmetry_multiplicity
_atom_site_calc_flag
_atom_site_refinement_flags
Co1 Co 0.54336(8) 0.08349(7) 0.82866(5) 0.0194(2) Uani 1 1 d .
Cl1 Cl 0.1222(2) -0.2507(2) 0.84715(15) 0.0444(4) Uani 1 1 d .
Cl2 Cl 0.0832(2) 0.24357(19) 0.5859(2) 0.0565(6) Uani 1 1 d .
O1 O 0.5295(6) 0.0500(5) 0.9778(3) 0.0374(11) Uani 1 1 d .
N1 N 0.6280(5) -0.1116(5) 0.7949(3) 0.0207(9) Uani 1 1 d .
N5 N 0.5819(5) 0.1138(5) 0.6663(4) 0.0252(10) Uani 1 1 d .
N4 N 0.7284(6) 0.0905(5) 0.7973(4) 0.0310(11) Uani 1 1 d .
N3 N 0.4575(6) 0.2825(5) 0.8646(4) 0.0275(10) Uani 1 1 d .
H3N H 0.4755 0.3284 0.7984 0.033 Uiso 1 1 calc R
N6 N 0.5720(7) 0.4280(6) 0.6426(5) 0.0425(14) Uani 1 1 d .
C5 C 0.5326(6) -0.1602(6) 0.7876(4) 0.0242(11) Uani 1 1 d .
C12 C 0.7789(8) 0.1246(7) 0.8786(5) 0.0336(14) Uani 1 1 d .
H12A H 0.8839 0.1056 0.8498 0.040 Uiso 1 1 calc R
H12B H 0.7629 0.0724 0.9476 0.040 Uiso 1 1 calc R
C1 C 0.7686(7) -0.1983(6) 0.7774(5) 0.0295(12) Uani 1 1 d .
H1 H 0.8365 -0.1664 0.7841 0.035 Uiso 1 1 calc R
N2 N 0.3650(6) 0.0633(6) 0.8434(4) 0.0309(11) Uani 1 1 d .
C18 C 0.4940(7) 0.1349(6) 0.6050(5) 0.0293(12) Uani 1 1 d .
H18 H 0.3979 0.1411 0.6400 0.035 Uiso 1 1 calc R
C15 C 0.7716(7) 0.1138(6) 0.5022(5) 0.0314(13) Uani 1 1 d .
H15 H 0.8692 0.1037 0.4682 0.038 Uiso 1 1 calc R
C17 C 0.5378(8) 0.1481(7) 0.4915(5) 0.0364(14) Uani 1 1 d .
H17 H 0.4723 0.1632 0.4500 0.044 Uiso 1 1 calc R
C14 C 0.7205(7) 0.1035(6) 0.6148(5) 0.0282(12) Uani 1 1 d .
C19 C 0.6428(8) 0.4481(6) 0.5598(6) 0.0353(14) Uani 1 1 d .
C2 C 0.8167(7) -0.3349(7) 0.7494(5) 0.0355(14) Uani 1 1 d .
H2 H 0.9169 -0.3953 0.7374 0.043 Uiso 1 1 calc R
C4 C 0.5766(8) -0.2948(7) 0.7591(5) 0.0352(14) Uani 1 1 d .
H4 H 0.5078 -0.3262 0.7534 0.042 Uiso 1 1 calc R
O8 O 0.0392(7) -0.3292(7) 0.8984(6) 0.070(2) Uani 1 1 d .
C11 C 0.6847(10) 0.2784(8) 0.8973(7) 0.050(2) Uani 1 1 d .
H11A H 0.7133 0.3108 0.9513 0.060 Uiso 1 1 calc R
H11B H 0.7061 0.3270 0.8271 0.060 Uiso 1 1 calc R
O2 O 0.2183(10) 0.2181(9) 0.5079(8) 0.0954(13) Uani 1 1 d .
C6 C 0.3825(7) -0.0549(7) 0.8181(5) 0.0351(14) Uani 1 1 d .
H6 H 0.3021 -0.0734 0.8191 0.042 Uiso 1 1 calc R
C16 C 0.6766(8) 0.1394(7) 0.4392(5) 0.0334(14) Uani 1 1 d .
H16 H 0.7071 0.1506 0.3617 0.040 Uiso 1 1 calc R
C7 C 0.2154(7) 0.1726(7) 0.8818(6) 0.0386(15) Uani 1 1 d .
H7A H 0.1766 0.1628 0.9622 0.046 Uiso 1 1 calc R
H7B H 0.1516 0.1598 0.8458 0.046 Uiso 1 1 calc R
C3 C 0.7215(9) -0.3821(7) 0.7393(5) 0.0380(15) Uani 1 1 d .
H3 H 0.7547 -0.4747 0.7186 0.046 Uiso 1 1 calc R
O5 O 0.1035(10) 0.1389(10) 0.6728(8) 0.0954(13) Uani 1 1 d .
C13 C 0.7954(7) 0.0941(7) 0.6942(6) 0.0339(13) Uani 1 1 d .
H13 H 0.8914 0.0906 0.6713 0.041 Uiso 1 1 calc R
C8 C 0.2090(8) 0.3147(8) 0.8579(7) 0.051(2) Uani 1 1 d .
H8A H 0.1058 0.3821 0.8804 0.061 Uiso 1 1 calc R
H8B H 0.2487 0.3246 0.7777 0.061 Uiso 1 1 calc R
C9 C 0.2946(9) 0.3461(7) 0.9178(7) 0.0481(19) Uani 1 1 d .
H9A H 0.2608 0.4468 0.9209 0.058 Uiso 1 1 calc R
H9B H 0.2736 0.3123 0.9945 0.058 Uiso 1 1 calc R
O6 O 0.0680(7) -0.1725(9) 0.7573(6) 0.079(2) Uani 1 1 d .
C20 C 0.7350(8) 0.4716(8) 0.4548(6) 0.0460(17) Uani 1 1 d .
H20A H 0.8248 0.3881 0.4322 0.069 Uiso 1 1 calc R
H20B H 0.7598 0.5469 0.4625 0.069 Uiso 1 1 calc R
H20C H 0.6826 0.4956 0.3990 0.069 Uiso 1 1 calc R
O9 O 0.2709(7) -0.3369(9) 0.8083(7) 0.087(3) Uani 1 1 d .
O7 O 0.0990(11) -0.1538(10) 0.9195(9) 0.101(3) Uani 1 1 d .
C10 C 0.5228(10) 0.3174(7) 0.9379(6) 0.0454(19) Uani 1 1 d .
H10A H 0.5015 0.2722 1.0099 0.055 Uiso 1 1 calc R
H10B H 0.4730 0.4177 0.9509 0.055 Uiso 1 1 calc R
O4 O 0.0095(10) 0.2134(9) 0.5126(8) 0.0954(13) Uani 1 1 d .
O3 O 0.0111(10) 0.3783(10) 0.6168(8) 0.0954(13) Uani 1 1 d .

loop_
_atom_site_aniso_label
_atom_site_aniso_U_11
_atom_site_aniso_U_22
_atom_site_aniso_U_33
_atom_site_aniso_U_23
_atom_site_aniso_U_13
_atom_site_aniso_U_12
Co1 0.0219(4) 0.0225(4) 0.0151(4) 0.0021(3) -0.0058(3) -0.0105(3)
Cl1 0.0410(9) 0.0516(10) 0.0394(9) 0.0011(7) -0.0037(7) -0.0239(8)
Cl2 0.0305(9) 0.0375(9) 0.0999(17) -0.0075(10) -0.0084(9) -0.0176(7)
O1 0.071(3) 0.042(3) 0.0167(19) 0.0107(18) -0.015(2) -0.041(2)
N1 0.027(2) 0.025(2) 0.014(2) 0.0031(17) -0.0066(17) -0.0148(19)
N5 0.033(3) 0.024(2) 0.017(2) 0.0031(17) -0.0057(19) -0.012(2)
N4 0.032(3) 0.032(3) 0.035(3) -0.003(2) -0.013(2) -0.016(2)
N3 0.034(3) 0.025(2) 0.019(2) 0.0006(18) -0.0059(19) -0.010(2)
N6 0.053(4) 0.034(3) 0.038(3) -0.002(2) -0.007(3) -0.018(3)
C5 0.030(3) 0.031(3) 0.016(2) 0.002(2) -0.005(2) -0.018(2)
C12 0.049(4) 0.036(3) 0.033(3) 0.011(3) -0.024(3) -0.029(3)
C1 0.031(3) 0.035(3) 0.026(3) 0.005(2) -0.005(2) -0.019(3)
N2 0.029(3) 0.040(3) 0.024(2) 0.005(2) -0.007(2) -0.016(2)
C18 0.029(3) 0.032(3) 0.027(3) 0.004(2) -0.007(2) -0.014(2)
C15 0.034(3) 0.031(3) 0.028(3) -0.004(2) 0.001(2) -0.017(3)
C17 0.047(4) 0.045(4) 0.028(3) 0.007(3) -0.016(3) -0.027(3)
C14 0.036(3) 0.022(3) 0.030(3) -0.001(2) -0.011(2) -0.012(2)
C19 0.044(4) 0.026(3) 0.039(4) 0.001(3) -0.016(3) -0.015(3)
C2 0.034(3) 0.031(3) 0.029(3) 0.003(2) -0.004(2) -0.006(3)
C4 0.054(4) 0.038(3) 0.025(3) 0.001(2) -0.010(3) -0.031(3)
O8 0.044(3) 0.056(4) 0.097(5) 0.014(3) 0.000(3) -0.026(3)
C11 0.074(5) 0.040(4) 0.062(5) 0.009(3) -0.044(4) -0.033(4)
O2 0.093(3) 0.086(3) 0.103(3) 0.003(2) -0.014(3) -0.043(2)
C6 0.034(3) 0.049(4) 0.027(3) 0.003(3) -0.007(2) -0.023(3)
C16 0.046(4) 0.039(3) 0.016(3) 0.001(2) -0.005(2) -0.021(3)
C7 0.021(3) 0.048(4) 0.035(3) 0.002(3) -0.003(2) -0.007(3)
C3 0.062(5) 0.026(3) 0.027(3) 0.000(2) -0.014(3) -0.019(3)
O5 0.093(3) 0.086(3) 0.103(3) 0.003(2) -0.014(3) -0.043(2)
C13 0.034(3) 0.032(3) 0.040(3) 0.004(3) -0.010(3) -0.018(3)
C8 0.025(3) 0.046(4) 0.060(5) 0.017(4) -0.005(3) -0.004(3)
C9 0.046(4) 0.029(3) 0.047(4) -0.006(3) 0.003(3) -0.004(3)
O6 0.054(4) 0.112(6) 0.072(5) 0.036(4) -0.025(3) -0.040(4)
C20 0.039(4) 0.052(4) 0.046(4) 0.012(3) -0.011(3) -0.022(3)
O9 0.044(4) 0.089(5) 0.106(6) 0.027(5) -0.005(4) -0.026(4)
O7 0.109(7) 0.103(7) 0.120(7) -0.022(6) -0.056(6) -0.048(5)
C10 0.075(5) 0.031(3) 0.037(4) -0.008(3) -0.028(4) -0.017(3)
O4 0.093(3) 0.086(3) 0.103(3) 0.003(2) -0.014(3) -0.043(2)
O3 0.093(3) 0.086(3) 0.103(3) 0.003(2) -0.014(3) -0.043(2)

loop_
_atom_type_symbol
_atom_type_description
_atom_type_scat_dispersion_real
_atom_type_scat_dispersion_imag
_atom_type_scat_source
C C 0.0033 0.0016 'International Tables Vol C Tables 4.2.6.8 and 6.1.1.4'
H H 0.0000 0.0000 'International Tables Vol C Tables 4.2.6.8 and 6.1.1.4'
N N 0.0061 0.0033 'International Tables Vol C Tables 4.2.6.8 and 6.1.1.4'
O O 0.0106 0.0060 'International Tables Vol C Tables 4.2.6.8 and 6.1.1.4'
Cl Cl 0.1484 0.1585 'International Tables Vol C Tables 4.2.6.8 and 6.1.1.4'
Co Co 0.3494 0.9721 'International Tables Vol C Tables 4.2.6.8 and 6.1.1.4'

loop_
_geom_angle_atom_site_label_1
_geom_angle_atom_site_label_2
_geom_angle_atom_site_label_3
_geom_angle
_geom_angle_site_symmetry_1
O1 Co1 N4 92.5(2) .
O1 Co1 N2 92.9(2) .
N4 Co1 N2 172.8(2) .
O1 Co1 N1 92.56(19) .
N4 Co1 N1 93.8(2) .
N2 Co1 N1 81.2(2) .
O1 Co1 N3 86.9(2) .
N4 Co1 N3 86.0(2) .
N2 Co1 N3 99.0(2) .
N1 Co1 N3 179.40(19) .
O1 Co1 N5 173.6(2) .
N4 Co1 N5 81.3(2) .
N2 Co1 N5 93.1(2) .
N1 Co1 N5 86.20(19) .
N3 Co1 N5 94.3(2) .
O7 Cl1 O9 111.2(6) .
O7 Cl1 O8 110.4(6) .
O9 Cl1 O8 110.6(4) .
O7 Cl1 O6 105.1(6) .
O9 Cl1 O6 110.4(5) .
O8 Cl1 O6 108.9(5) .
O3 Cl2 O2 111.3(6) .
O3 Cl2 O5 118.1(6) .
O2 Cl2 O5 109.0(5) .
O3 Cl2 O4 109.6(6) .
O2 Cl2 O4 98.0(6) .
O5 Cl2 O4 109.0(5) .
O1 O1 Co1 112.4(4) 2_657
C1 N1 C5 118.5(5) .
C1 N1 Co1 126.4(4) .
C5 N1 Co1 115.1(4) .
C18 N5 C14 118.4(5) .
C18 N5 Co1 128.3(4) .
C14 N5 Co1 113.2(4) .
C13 N4 C12 118.8(5) .
C13 N4 Co1 115.5(4) .
C12 N4 Co1 123.9(4) .
C10 N3 C9 105.7(5) .
C10 N3 Co1 114.4(4) .
C9 N3 Co1 115.4(4) .
N1 C5 C4 122.2(6) .
N1 C5 C6 111.2(5) .
C4 C5 C6 126.6(6) .
N4 C12 C11 103.2(5) .
N1 C1 C2 120.9(6) .
C6 N2 C7 119.7(6) .
C6 N2 Co1 115.4(4) .
C7 N2 Co1 124.9(5) .
N5 C18 C17 122.1(6) .
C14 C15 C16 118.5(6) .
C16 C17 C18 119.8(6) .
N5 C14 C15 122.4(6) .
N5 C14 C13 110.8(5) .
C15 C14 C13 126.5(6) .
N6 C19 C20 179.1(8) .
C3 C2 C1 120.4(6) .
C3 C4 C5 118.7(6) .
C10 C11 C12 114.9(6) .
N2 C6 C5 116.7(6) .
C17 C16 C15 118.8(6) .
N2 C7 C8 113.4(6) .
C2 C3 C4 119.3(6) .
N4 C13 C14 118.2(6) .
C7 C8 C9 112.1(6) .
N3 C9 C8 113.5(6) .
N3 C10 C11 116.5(6) .

loop_
_geom_bond_atom_site_label_1
_geom_bond_atom_site_label_2
_geom_bond_distance
_geom_bond_site_symmetry_2
Co1 O1 1.864(4) .
Co1 N4 1.904(5) .
Co1 N2 1.940(5) .
Co1 N1 1.949(5) .
Co1 N3 1.994(5) .
Co1 N5 1.997(5) .
Cl1 O7 1.382(8) .
Cl1 O9 1.402(7) .
Cl1 O8 1.431(6) .
Cl1 O6 1.448(7) .
Cl2 O3 1.366(9) .
Cl2 O2 1.397(9) .
Cl2 O5 1.471(10) .
Cl2 O4 1.534(10) .
O1 O1 1.439(8) 2_657
N1 C1 1.337(8) .
N1 C5 1.354(7) .
N5 C18 1.326(8) .
N5 C14 1.367(8) .
N4 C13 1.291(9) .
N4 C12 1.457(7) .
N3 C10 1.492(8) .
N3 C9 1.509(9) .
N6 C19 1.144(9) .
C5 C4 1.384(9) .
C5 C6 1.465(9) .
C12 C11 1.530(10) .
C1 C2 1.394(9) .
N2 C6 1.280(9) .
N2 C7 1.483(8) .
C18 C17 1.385(9) .
C15 C14 1.377(9) .
C15 C16 1.394(9) .
C17 C16 1.376(10) .
C14 C13 1.442(9) .
C19 C20 1.455(10) .
C2 C3 1.353(10) .
C4 C3 1.372(11) .
C11 C10 1.504(12) .
C7 C8 1.500(11) .
C8 C9 1.513(13) .
